data_4063975
loop_
_publ_author_name
'Swartz, Brett D.'
'Brennessel, William W.'
'Jones, William D.'

_publ_section_title
;
 C&#x2212;CN vs C&#x2212;H Cleavage of Benzonitrile Using [(dippe)PtH]2
;
_journal_issue 6
_journal_name_full Organometallics
_journal_page_first 1523
_journal_paper_doi 10.1021/om101069j
_journal_volume 30
_journal_year 2011
_chemical_formula_moiety 'C21 H37 N P2 Pt'
_chemical_formula_sum 'C21 H37 N P2 Pt'
_chemical_formula_weight 560.55
_chemical_name_common Pt(dippe)(2-C6H4CN)H
_chemical_name_systematic
; 
 ? 
;
_space_group_IT_number 33
_symmetry_cell_setting orthorhombic
_symmetry_space_group_name_Hall 'P 2c -2n'
_symmetry_space_group_name_H-M 'P n a 21'
_atom_sites_solution_hydrogens geom
_atom_sites_solution_primary direct
_atom_sites_solution_secondary difmap
_audit_creation_method SHELXL-97
_cell_angle_alpha 90.00
_cell_angle_beta 90.00
_cell_angle_gamma 90.00
_cell_formula_units_Z 4
_cell_length_a 17.205(4)
_cell_length_b 7.4100(19)
_cell_length_c 17.500(5)
_cell_measurement_reflns_used 3695
_cell_measurement_temperature 100.0(1)
_cell_measurement_theta_max 33.83
_cell_measurement_theta_min 2.64
_cell_volume 2231.1(10)
_computing_cell_refinement 'SAINT (Bruker, 2008)'
_computing_data_collection 'APEX2 (Bruker, 2009)'
_computing_data_reduction 'SAINT (Bruker, 2008)'
_computing_molecular_graphics 'SHELXTL (Sheldrick, 2008)'
_computing_publication_material 'SHELXTL (Sheldrick, 2008)'
_computing_structure_refinement 'SHELXL-97 (Sheldrick, 2008)'
_computing_structure_solution 'SIR97 (Altomare et al., 1999)'
_diffrn_ambient_temperature 100.0(1)
_diffrn_measured_fraction_theta_full 1.000
_diffrn_measured_fraction_theta_max 1.000
_diffrn_measurement_device_type 'Bruker SMART APEX II CCD Platform'
_diffrn_measurement_method 'area detector, \w scans per \f'
_diffrn_radiation_monochromator graphite
_diffrn_radiation_source 'fine-focus sealed tube'
_diffrn_radiation_type MoK\a
_diffrn_radiation_wavelength 0.71073
_diffrn_reflns_av_R_equivalents 0.0997
_diffrn_reflns_av_sigmaI/netI 0.0923
_diffrn_reflns_limit_h_max 27
_diffrn_reflns_limit_h_min -27
_diffrn_reflns_limit_k_max 11
_diffrn_reflns_limit_k_min -11
_diffrn_reflns_limit_l_max 28
_diffrn_reflns_limit_l_min -28
_diffrn_reflns_number 40888
_diffrn_reflns_theta_full 34.97
_diffrn_reflns_theta_max 34.97
_diffrn_reflns_theta_min 2.33
_diffrn_standards_number 0
_exptl_absorpt_coefficient_mu 6.437
_exptl_absorpt_correction_T_max 0.7291
_exptl_absorpt_correction_T_min 0.3572
_exptl_absorpt_correction_type multi-scan
_exptl_absorpt_process_details 'SADABS (Sheldrick, 2008)'
_exptl_crystal_colour colorless
_exptl_crystal_density_diffrn 1.669
_exptl_crystal_density_method 'not measured'
_exptl_crystal_description plate
_exptl_crystal_F_000 1112
_exptl_crystal_size_max 0.20
_exptl_crystal_size_mid 0.14
_exptl_crystal_size_min 0.05
_refine_diff_density_max 3.183
_refine_diff_density_min -2.638
_refine_diff_density_rms 0.220
_refine_ls_abs_structure_details 'Flack H D (1983), 4756 Friedel pairs, Acta Cryst. A39, 876-881'
_refine_ls_abs_structure_Flack -0.013(10)
_refine_ls_extinction_method none
_refine_ls_goodness_of_fit_ref 1.023
_refine_ls_hydrogen_treatment constr
_refine_ls_matrix_type full
_refine_ls_number_parameters 234
_refine_ls_number_reflns 9782
_refine_ls_number_restraints 1
_refine_ls_restrained_S_all 1.023
_refine_ls_R_factor_all 0.0976
_refine_ls_R_factor_gt 0.0527
_refine_ls_shift/su_max 0.001
_refine_ls_shift/su_mean 0.000
_refine_ls_structure_factor_coef Fsqd
_refine_ls_weighting_details 'calc w=1/[\s^2^(Fo^2^)+(0.0414P)^2^+3.9434P] where P=(Fo^2^+2Fc^2^)/3'
_refine_ls_weighting_scheme calc
_refine_ls_wR_factor_gt 0.0943
_refine_ls_wR_factor_ref 0.1081
_reflns_number_gt 6659
_reflns_number_total 9782
_reflns_threshold_expression >2sigma(I)
_cod_data_source_file om101069j_si_002.cif
_cod_data_source_block 2_jonbds41
_cod_database_code 4063975

loop_
_symmetry_equiv_pos_as_xyz
'x, y, z'
'-x, -y, z+1/2'
'x+1/2, -y+1/2, z'
'-x+1/2, y+1/2, z+1/2'

loop_
_atom_site_label
_atom_site_type_symbol
_atom_site_fract_x
_atom_site_fract_y
_atom_site_fract_z
_atom_site_U_iso_or_equiv
_atom_site_adp_type
_atom_site_occupancy
_atom_site_symmetry_multiplicity
_atom_site_calc_flag
_atom_site_refinement_flags
Pt1 Pt 0.130355(11) 0.18578(3) 0.70407(2) 0.01530(5) Uani 1 1 d .
P1 P 0.16442(10) 0.1339(3) 0.82630(10) 0.0164(3) Uani 1 1 d .
P2 P 0.08645(8) -0.1057(2) 0.69872(18) 0.0152(3) Uani 1 1 d .
N1 N 0.3077(5) 0.2234(15) 0.5653(5) 0.045(2) Uani 1 1 d .
C1 C 0.1615(4) 0.2621(11) 0.5346(4) 0.0194(14) Uani 1 1 d .
C2 C 0.1030(4) 0.2451(10) 0.5920(4) 0.0182(13) Uani 1 1 d .
C3 C 0.0270(4) 0.2706(11) 0.5662(4) 0.0175(14) Uani 1 1 d .
H3 H -0.0146 0.2596 0.6016 0.021 Uiso 1 1 calc R
C4 C 0.0099(4) 0.3117(13) 0.4903(4) 0.0262(16) Uani 1 1 d .
H4 H -0.0426 0.3300 0.4754 0.031 Uiso 1 1 calc R
C5 C 0.0685(5) 0.3261(12) 0.4364(4) 0.0282(17) Uani 1 1 d .
H5 H 0.0566 0.3545 0.3848 0.034 Uiso 1 1 calc R
C6 C 0.1450(4) 0.2983(12) 0.4592(4) 0.0237(15) Uani 1 1 d .
H6 H 0.1858 0.3043 0.4227 0.028 Uiso 1 1 calc R
C7 C 0.2425(6) 0.2398(15) 0.5528(6) 0.030(2) Uani 1 1 d .
C8 C 0.1573(4) -0.1129(11) 0.8447(4) 0.0213(15) Uani 1 1 d .
H8A H 0.2078 -0.1706 0.8329 0.026 Uiso 1 1 calc R
H8B H 0.1461 -0.1332 0.8995 0.026 Uiso 1 1 calc R
C9 C 0.0935(4) -0.2004(12) 0.7964(4) 0.0219(14) Uani 1 1 d .
H9A H 0.0429 -0.1843 0.8225 0.026 Uiso 1 1 calc R
H9B H 0.1037 -0.3316 0.7927 0.026 Uiso 1 1 calc R
C10 C 0.2666(5) 0.1897(12) 0.8518(4) 0.0194(16) Uani 1 1 d .
H10 H 0.2787 0.1300 0.9016 0.023 Uiso 1 1 calc R
C11 C 0.3205(4) 0.1130(12) 0.7920(4) 0.0241(16) Uani 1 1 d .
H11A H 0.3745 0.1392 0.8061 0.036 Uiso 1 1 calc R
H11B H 0.3090 0.1680 0.7424 0.036 Uiso 1 1 calc R
H11C H 0.3131 -0.0179 0.7888 0.036 Uiso 1 1 calc R
C12 C 0.2784(5) 0.3916(12) 0.8617(5) 0.0284(18) Uani 1 1 d .
H12A H 0.3321 0.4150 0.8776 0.043 Uiso 1 1 calc R
H12B H 0.2426 0.4370 0.9008 0.043 Uiso 1 1 calc R
H12C H 0.2682 0.4529 0.8131 0.043 Uiso 1 1 calc R
C13 C 0.1047(4) 0.2488(11) 0.9001(4) 0.0228(15) Uani 1 1 d .
H13 H 0.1118 0.3814 0.8920 0.027 Uiso 1 1 calc R
C14 C 0.0189(5) 0.2089(15) 0.8863(5) 0.034(2) Uani 1 1 d .
H14A H -0.0129 0.2969 0.9141 0.051 Uiso 1 1 calc R
H14B H 0.0067 0.0870 0.9044 0.051 Uiso 1 1 calc R
H14C H 0.0076 0.2173 0.8315 0.051 Uiso 1 1 calc R
C15 C 0.1289(5) 0.2100(14) 0.9822(4) 0.033(2) Uani 1 1 d .
H15A H 0.0963 0.2800 1.0172 0.049 Uiso 1 1 calc R
H15B H 0.1835 0.2440 0.9893 0.049 Uiso 1 1 calc R
H15C H 0.1226 0.0810 0.9929 0.049 Uiso 1 1 calc R
C16 C 0.1419(4) -0.2632(11) 0.6384(4) 0.0201(14) Uani 1 1 d .
H16 H 0.1232 -0.3878 0.6504 0.024 Uiso 1 1 calc R
C17 C 0.2276(4) -0.2567(12) 0.6565(5) 0.0254(17) Uani 1 1 d .
H17A H 0.2551 -0.3452 0.6248 0.038 Uiso 1 1 calc R
H17B H 0.2356 -0.2853 0.7106 0.038 Uiso 1 1 calc R
H17C H 0.2477 -0.1356 0.6457 0.038 Uiso 1 1 calc R
C18 C 0.1267(5) -0.2297(11) 0.5541(4) 0.0241(15) Uani 1 1 d .
H18A H 0.1574 -0.3147 0.5235 0.036 Uiso 1 1 calc R
H18B H 0.1417 -0.1059 0.5411 0.036 Uiso 1 1 calc R
H18C H 0.0714 -0.2470 0.5433 0.036 Uiso 1 1 calc R
C19 C -0.0164(4) -0.1416(11) 0.6725(4) 0.0194(15) Uani 1 1 d .
H19 H -0.0217 -0.1051 0.6177 0.023 Uiso 1 1 calc R
C20 C -0.0698(4) -0.0196(11) 0.7178(4) 0.0242(18) Uani 1 1 d .
H20A H -0.1223 -0.0246 0.6961 0.036 Uiso 1 1 calc R
H20D H -0.0505 0.1047 0.7155 0.036 Uiso 1 1 calc R
H20B H -0.0713 -0.0598 0.7711 0.036 Uiso 1 1 calc R
C21 C -0.0408(4) -0.3396(11) 0.6771(4) 0.0265(18) Uani 1 1 d .
H21D H -0.0932 -0.3536 0.6558 0.040 Uiso 1 1 calc R
H21A H -0.0408 -0.3786 0.7306 0.040 Uiso 1 1 calc R
H21B H -0.0042 -0.4137 0.6479 0.040 Uiso 1 1 calc R

loop_
_atom_site_aniso_label
_atom_site_aniso_U_11
_atom_site_aniso_U_22
_atom_site_aniso_U_33
_atom_site_aniso_U_23
_atom_site_aniso_U_13
_atom_site_aniso_U_12
Pt1 0.01464(8) 0.01763(9) 0.01365(8) 0.0008(3) -0.0018(2) -0.00047(9)
P1 0.0152(7) 0.0198(9) 0.0142(7) -0.0003(6) -0.0007(6) -0.0021(7)
P2 0.0126(5) 0.0196(7) 0.0135(8) 0.0017(11) 0.0006(9) -0.0005(5)
N1 0.026(4) 0.071(7) 0.038(5) 0.009(4) 0.003(3) -0.006(4)
C1 0.026(3) 0.020(4) 0.012(3) 0.000(2) 0.000(3) -0.002(3)
C2 0.025(3) 0.017(3) 0.013(3) 0.001(2) 0.001(2) -0.003(3)
C3 0.017(3) 0.023(4) 0.012(3) 0.001(2) -0.004(2) 0.001(3)
C4 0.028(4) 0.030(4) 0.020(3) 0.000(3) -0.008(3) -0.008(4)
C5 0.046(5) 0.021(4) 0.017(3) 0.000(3) -0.007(3) -0.010(4)
C6 0.029(4) 0.026(4) 0.016(3) -0.001(3) 0.004(2) -0.005(3)
C7 0.027(5) 0.036(6) 0.026(4) 0.010(4) 0.011(4) 0.004(4)
C8 0.024(3) 0.022(4) 0.018(3) 0.003(3) -0.002(3) 0.003(3)
C9 0.024(3) 0.023(4) 0.018(3) 0.005(3) 0.002(2) -0.006(3)
C10 0.016(4) 0.024(5) 0.018(3) -0.005(3) -0.002(3) -0.003(4)
C11 0.016(3) 0.029(4) 0.027(4) -0.005(3) 0.000(3) -0.003(3)
C12 0.023(4) 0.034(5) 0.028(4) -0.002(3) -0.004(3) -0.014(4)
C13 0.021(3) 0.026(4) 0.021(3) -0.001(3) 0.000(3) 0.005(3)
C14 0.025(4) 0.052(7) 0.026(4) -0.017(4) 0.001(3) 0.005(4)
C15 0.027(4) 0.052(6) 0.018(3) -0.004(3) -0.004(3) -0.006(5)
C16 0.018(3) 0.020(4) 0.022(3) -0.002(3) 0.003(2) -0.001(3)
C17 0.017(3) 0.029(4) 0.030(4) -0.001(3) 0.001(3) 0.004(3)
C18 0.029(4) 0.021(4) 0.023(3) -0.002(3) 0.000(3) 0.000(3)
C19 0.014(3) 0.026(4) 0.018(3) -0.003(3) -0.002(2) -0.001(3)
C20 0.017(3) 0.036(4) 0.020(5) -0.004(3) 0.002(2) 0.000(3)
C21 0.020(3) 0.034(5) 0.025(3) -0.006(3) 0.003(3) -0.011(3)

loop_
_atom_type_symbol
_atom_type_description
_atom_type_scat_dispersion_real
_atom_type_scat_dispersion_imag
_atom_type_scat_source
C C 0.0033 0.0016 'International Tables Vol C Tables 4.2.6.8 and 6.1.1.4'
H H 0.0000 0.0000 'International Tables Vol C Tables 4.2.6.8 and 6.1.1.4'
N N 0.0061 0.0033 'International Tables Vol C Tables 4.2.6.8 and 6.1.1.4'
P P 0.1023 0.0942 'International Tables Vol C Tables 4.2.6.8 and 6.1.1.4'
Pt Pt -1.7033 8.3905 'International Tables Vol C Tables 4.2.6.8 and 6.1.1.4'

loop_
_geom_angle_atom_site_label_1
_geom_angle_atom_site_label_2
_geom_angle_atom_site_label_3
_geom_angle
C2 Pt1 P1 177.0(2)
C2 Pt1 P2 95.0(2)
P1 Pt1 P2 87.92(9)
C13 P1 C10 104.7(4)
C13 P1 C8 107.1(4)
C10 P1 C8 103.8(4)
C13 P1 Pt1 116.0(3)
C10 P1 Pt1 115.8(3)
C8 P1 Pt1 108.4(2)
C16 P2 C19 105.2(3)
C16 P2 C9 104.8(4)
C19 P2 C9 103.7(3)
C16 P2 Pt1 116.8(3)
C19 P2 Pt1 117.5(3)
C9 P2 Pt1 107.3(3)
C6 C1 C2 123.0(7)
C6 C1 C7 115.8(7)
C2 C1 C7 121.2(7)
C3 C2 C1 114.9(6)
C3 C2 Pt1 123.4(5)
C1 C2 Pt1 121.7(5)
C4 C3 C2 122.4(7)
C4 C3 H3 118.8
C2 C3 H3 118.8
C5 C4 C3 120.8(7)
C5 C4 H4 119.6
C3 C4 H4 119.6
C4 C5 C6 118.8(7)
C4 C5 H5 120.6
C6 C5 H5 120.6
C1 C6 C5 120.0(7)
C1 C6 H6 120.0
C5 C6 H6 120.0
N1 C7 C1 178.1(10)
C9 C8 P1 111.6(5)
C9 C8 H8A 109.3
P1 C8 H8A 109.3
C9 C8 H8B 109.3
P1 C8 H8B 109.3
H8A C8 H8B 108.0
C8 C9 P2 113.4(5)
C8 C9 H9A 108.9
P2 C9 H9A 108.9
C8 C9 H9B 108.9
P2 C9 H9B 108.9
H9A C9 H9B 107.7
C11 C10 C12 111.6(7)
C11 C10 P1 109.3(5)
C12 C10 P1 111.9(6)
C11 C10 H10 108.0
C12 C10 H10 108.0
P1 C10 H10 108.0
C10 C11 H11A 109.5
C10 C11 H11B 109.5
H11A C11 H11B 109.5
C10 C11 H11C 109.5
H11A C11 H11C 109.5
H11B C11 H11C 109.5
C10 C12 H12A 109.5
C10 C12 H12B 109.5
H12A C12 H12B 109.5
C10 C12 H12C 109.5
H12A C12 H12C 109.5
H12B C12 H12C 109.5
C15 C13 C14 112.1(7)
C15 C13 P1 114.7(5)
C14 C13 P1 109.7(6)
C15 C13 H13 106.6
C14 C13 H13 106.6
P1 C13 H13 106.6
C13 C14 H14A 109.5
C13 C14 H14B 109.5
H14A C14 H14B 109.5
C13 C14 H14C 109.5
H14A C14 H14C 109.5
H14B C14 H14C 109.5
C13 C15 H15A 109.5
C13 C15 H15B 109.5
H15A C15 H15B 109.5
C13 C15 H15C 109.5
H15A C15 H15C 109.5
H15B C15 H15C 109.5
C17 C16 C18 111.5(6)
C17 C16 P2 111.5(5)
C18 C16 P2 111.4(5)
C17 C16 H16 107.4
C18 C16 H16 107.4
P2 C16 H16 107.4
C16 C17 H17A 109.5
C16 C17 H17B 109.5
H17A C17 H17B 109.5
C16 C17 H17C 109.5
H17A C17 H17C 109.5
H17B C17 H17C 109.5
C16 C18 H18A 109.5
C16 C18 H18B 109.5
H18A C18 H18B 109.5
C16 C18 H18C 109.5
H18A C18 H18C 109.5
H18B C18 H18C 109.5
C20 C19 C21 112.3(6)
C20 C19 P2 111.4(5)
C21 C19 P2 112.8(5)
C20 C19 H19 106.6
C21 C19 H19 106.6
P2 C19 H19 106.6
C19 C20 H20A 109.5
C19 C20 H20D 109.5
H20A C20 H20D 109.5
C19 C20 H20B 109.5
H20A C20 H20B 109.5
H20D C20 H20B 109.5
C19 C21 H21D 109.5
C19 C21 H21A 109.5
H21D C21 H21A 109.5
C19 C21 H21B 109.5
H21D C21 H21B 109.5
H21A C21 H21B 109.5

loop_
_geom_bond_atom_site_label_1
_geom_bond_atom_site_label_2
_geom_bond_distance
Pt1 C2 2.065(7)
Pt1 P1 2.2510(18)
Pt1 P2 2.2903(18)
P1 C13 1.856(8)
P1 C10 1.860(8)
P1 C8 1.861(8)
P2 C16 1.839(8)
P2 C19 1.848(7)
P2 C9 1.851(7)
N1 C7 1.150(11)
C1 C6 1.377(10)
C1 C2 1.428(10)
C1 C7 1.439(12)
C2 C3 1.396(10)
C3 C4 1.394(10)
C3 H3 0.9500
C4 C5 1.384(11)
C4 H4 0.9500
C5 C6 1.391(11)
C5 H5 0.9500
C6 H6 0.9500
C8 C9 1.531(11)
C8 H8A 0.9900
C8 H8B 0.9900
C9 H9A 0.9900
C9 H9B 0.9900
C10 C11 1.509(11)
C10 C12 1.519(13)
C10 H10 1.0000
C11 H11A 0.9800
C11 H11B 0.9800
C11 H11C 0.9800
C12 H12A 0.9800
C12 H12B 0.9800
C12 H12C 0.9800
C13 C15 1.524(11)
C13 C14 1.526(11)
C13 H13 1.0000
C14 H14A 0.9800
C14 H14B 0.9800
C14 H14C 0.9800
C15 H15A 0.9800
C15 H15B 0.9800
C15 H15C 0.9800
C16 C17 1.509(10)
C16 C18 1.519(11)
C16 H16 1.0000
C17 H17A 0.9800
C17 H17B 0.9800
C17 H17C 0.9800
C18 H18A 0.9800
C18 H18B 0.9800
C18 H18C 0.9800
C19 C20 1.514(10)
C19 C21 1.529(11)
C19 H19 1.0000
C20 H20A 0.9800
C20 H20D 0.9800
C20 H20B 0.9800
C21 H21D 0.9800
C21 H21A 0.9800
C21 H21B 0.9800

loop_
_geom_torsion_atom_site_label_1
_geom_torsion_atom_site_label_2
_geom_torsion_atom_site_label_3
_geom_torsion_atom_site_label_4
_geom_torsion
C2 Pt1 P1 C13 89(4)
P2 Pt1 P1 C13 -109.1(3)
C2 Pt1 P1 C10 -35(4)
P2 Pt1 P1 C10 127.5(3)
C2 Pt1 P1 C8 -151(4)
P2 Pt1 P1 C8 11.3(3)
C2 Pt1 P2 C16 68.2(4)
P1 Pt1 P2 C16 -110.9(3)
C2 Pt1 P2 C19 -58.3(4)
P1 Pt1 P2 C19 122.6(3)
C2 Pt1 P2 C9 -174.6(3)
P1 Pt1 P2 C9 6.3(3)
C6 C1 C2 C3 -0.9(11)
C7 C1 C2 C3 179.9(9)
C6 C1 C2 Pt1 178.8(6)
C7 C1 C2 Pt1 -0.4(11)
P1 Pt1 C2 C3 -125(4)
P2 Pt1 C2 C3 73.1(6)
P1 Pt1 C2 C1 55(4)
P2 Pt1 C2 C1 -106.6(6)
C1 C2 C3 C4 -0.7(12)
Pt1 C2 C3 C4 179.6(7)
C2 C3 C4 C5 1.1(14)
C3 C4 C5 C6 0.2(13)
C2 C1 C6 C5 2.2(13)
C7 C1 C6 C5 -178.5(9)
C4 C5 C6 C1 -1.8(13)
C6 C1 C7 N1 7(39)
C2 C1 C7 N1 -173(39)
C13 P1 C8 C9 94.8(6)
C10 P1 C8 C9 -154.8(5)
Pt1 P1 C8 C9 -31.1(6)
P1 C8 C9 P2 37.9(7)
C16 P2 C9 C8 97.3(6)
C19 P2 C9 C8 -152.6(6)
Pt1 P2 C9 C8 -27.5(6)
C13 P1 C10 C11 -176.2(6)
C8 P1 C10 C11 71.6(6)
Pt1 P1 C10 C11 -47.1(7)
C13 P1 C10 C12 -52.1(7)
C8 P1 C10 C12 -164.3(6)
Pt1 P1 C10 C12 77.0(6)
C10 P1 C13 C15 -51.4(7)
C8 P1 C13 C15 58.5(7)
Pt1 P1 C13 C15 179.6(5)
C10 P1 C13 C14 -178.6(7)
C8 P1 C13 C14 -68.8(7)
Pt1 P1 C13 C14 52.3(7)
C19 P2 C16 C17 -176.9(6)
C9 P2 C16 C17 -67.9(6)
Pt1 P2 C16 C17 50.7(6)
C19 P2 C16 C18 57.8(6)
C9 P2 C16 C18 166.9(5)
Pt1 P2 C16 C18 -74.5(6)
C16 P2 C19 C20 -179.8(5)
C9 P2 C19 C20 70.3(6)
Pt1 P2 C19 C20 -47.9(6)
C16 P2 C19 C21 52.8(6)
C9 P2 C19 C21 -57.0(6)
Pt1 P2 C19 C21 -175.3(4)
